data_7213000
loop_
_publ_author_name
'Bryce, Martin R.'
'Lay, Alexander K.'
'Chesney, Antony'
'Batsanov, Andrei S.'
'Howard, Judith A. K.'
'Buser, Urs'
'Gerson, Fabian'
'Merstetter, Pascal'

_publ_section_title
;
 The radical ions of acenaphtho[1,2-b][1,4]dithiine derivatives and
 acenaphtho[1,2-b][1,4]oxathiine: Solution EPR and ENDOR studies. The
 X-ray crystal structures of
 8,9-bis(methylsulfanyl)acenaphtho[1,2-b][1,4]dithiine and its complexes
 with 7,7,8,8-tetracyano-p-quinodimethane (TCNQ), 2,5-dibromo-TCNQ and
 iodine
;
_journal_issue 4
_journal_name_full 'Journal of the Chemical Society, Perkin Transactions 2'
_journal_page_first 755
_journal_paper_doi 10.1039/a809872g
_journal_year 1999
_chemical_formula_moiety 'C12 H4 N4, C16 H12 S4'
_chemical_formula_sum 'C28 H16 N4 S4'
_chemical_formula_weight 536.69
_chemical_melting_point ?
_chemical_name_systematic
; 
 8,9-di(methylsulfanyl)acenaphthyleno[1,2-b][1,4]dithiine 
 7,7,8,8-tetracyano-p-quinodimethane (1:1)
;
_space_group_IT_number 62
_symmetry_cell_setting orthorhombic
_symmetry_space_group_name_Hall '-P 2ac 2n'
_symmetry_space_group_name_H-M 'P n m a'
_atom_sites_solution_hydrogens difmap
_atom_sites_solution_primary direct
_atom_sites_solution_secondary difmap
_audit_creation_method SHELXL
_cell_angle_alpha 90.00
_cell_angle_beta 90.00
_cell_angle_gamma 90.00
_cell_formula_units_Z 4
_cell_length_a 19.451(1)
_cell_length_b 18.738(1)
_cell_length_c 6.883(1)
_cell_measurement_reflns_used 505
_cell_measurement_temperature 150(2)
_cell_measurement_theta_max 20
_cell_measurement_theta_min 10
_cell_volume 2508.7(4)
_computing_cell_refinement 'Siemens SMART'
_computing_data_collection 'Siemens SMART'
_computing_data_reduction 'Siemens SAINT'
_computing_molecular_graphics SHELXTL
_computing_publication_material SHELXTL
_computing_structure_refinement 'SHELXL-93 (Sheldrick, 1993)'
_computing_structure_solution 'SHELXS-86 (Sheldrick, 1990)'
_diffrn_ambient_temperature 150(2)
_diffrn_measurement_device 'Siemens CCD area detector'
_diffrn_measurement_method '\w scans'
_diffrn_radiation_monochromator graphite
_diffrn_radiation_source 'fine-focus sealed tube'
_diffrn_radiation_type MoK\a
_diffrn_radiation_wavelength 0.71073
_diffrn_reflns_av_R_equivalents 0.0547
_diffrn_reflns_av_sigmaI/netI 0.0510
_diffrn_reflns_limit_h_max 17
_diffrn_reflns_limit_h_min -22
_diffrn_reflns_limit_k_max 24
_diffrn_reflns_limit_k_min -23
_diffrn_reflns_limit_l_max 6
_diffrn_reflns_limit_l_min -8
_diffrn_reflns_number 8339
_diffrn_reflns_theta_max 25.00
_diffrn_reflns_theta_min 2.17
_diffrn_standards_number 0
_exptl_absorpt_coefficient_mu 0.405
_exptl_absorpt_correction_T_max 0.978
_exptl_absorpt_correction_T_min 0.759
_exptl_absorpt_correction_type semi-empirical
_exptl_crystal_colour black
_exptl_crystal_density_diffrn 1.421
_exptl_crystal_description prism
_exptl_crystal_F_000 1104
_exptl_crystal_size_max 0.44
_exptl_crystal_size_mid 0.16
_exptl_crystal_size_min 0.06
_refine_diff_density_max 0.614
_refine_diff_density_min -0.417
_refine_diff_density_rms 0.075
_refine_ls_extinction_method none
_refine_ls_goodness_of_fit_all 1.128
_refine_ls_goodness_of_fit_obs 1.183
_refine_ls_hydrogen_treatment refall
_refine_ls_matrix_type full
_refine_ls_number_parameters 198
_refine_ls_number_reflns 2153
_refine_ls_number_restraints 1
_refine_ls_restrained_S_all 1.165
_refine_ls_restrained_S_obs 1.184
_refine_ls_R_factor_all 0.0827
_refine_ls_R_factor_obs 0.0580
_refine_ls_shift/esd_max 0.001
_refine_ls_shift/esd_mean 0.000
_refine_ls_structure_factor_coef Fsqd
_refine_ls_weighting_details 'w=1/[\s^2^(Fo^2^)+(0.0492P)^2^+4.9673P] where P=(Fo^2^+2Fc^2^)/3'
_refine_ls_weighting_scheme calc
_refine_ls_wR_factor_all 0.1444
_refine_ls_wR_factor_obs 0.1275
_reflns_number_observed 1693
_reflns_number_total 2185
_reflns_observed_criterion >2sigma(I)
_cod_data_source_file 809872gsup1.cif
_cod_data_source_block 5:TCNQ
_cod_depositor_comments
;
The following automatic conversions were performed:

'_chemical_melting_point' value 'not measured' was changed to '?' -
the value is undefined or not given.

'_symmetry_cell_setting' value
'Orthorhombic' changed to 'orthorhombic' according to
/home/saulius/struct/CIF-dictionaries/cif_core.dic dictionary named
'cif_core.dic' version 2.4.2 from 2011-04-26.

Automatic conversion script
Id: cif_fix_values 1891 2012-01-12 08:04:46Z andrius 

The following automatic conversions were performed:

'_refine_ls_weighting_scheme' value 'calc
w=1/[\s^2^(Fo^2^)+(0.0492P)^2^+4.9673P] where P=(Fo^2^+2Fc^2^)/3' was
changed to 'calc'. New tag '_refine_ls_weighting_details' was
created. The value of the new tag was set to
'w=1/[\s^2^(Fo^2^)+(0.0492P)^2^+4.9673P] where P=(Fo^2^+2Fc^2^)/3'.

Automatic conversion script
Id: cif_fix_values 3143 2015-03-26 13:38:13Z robertas 
;
_cod_original_sg_symbol_H-M Pnma
_cod_database_code 7213000

loop_
_symmetry_equiv_pos_as_xyz
'x, y, z'
'-x+1/2, -y, z+1/2'
'-x, y+1/2, -z'
'x+1/2, -y+1/2, -z+1/2'
'-x, -y, -z'
'x-1/2, y, -z-1/2'
'x, -y-1/2, z'
'-x-1/2, y-1/2, z-1/2'

loop_
_atom_site_aniso_label
_atom_site_aniso_U_11
_atom_site_aniso_U_22
_atom_site_aniso_U_33
_atom_site_aniso_U_23
_atom_site_aniso_U_13
_atom_site_aniso_U_12
S1 0.0222(6) 0.0232(5) 0.0286(5) 0.0070(4) 0.0028(4) 0.0038(4)
S2 0.0224(6) 0.0311(5) 0.0413(6) -0.0040(5) 0.0089(5) 0.0057(4)
C1 0.022(2) 0.021(2) 0.012(2) 0.0008(14) 0.003(2) 0.002(2)
C2 0.028(3) 0.021(2) 0.024(2) 0.000(2) 0.003(2) -0.003(2)
C3 0.027(3) 0.026(2) 0.029(2) -0.002(2) 0.002(2) -0.007(2)
C4 0.020(3) 0.038(2) 0.019(2) -0.003(2) 0.001(2) -0.005(2)
C5 0.018(3) 0.028(3) 0.014(3) 0.000 0.002(2) 0.000
C6 0.021(3) 0.022(2) 0.015(3) 0.000 0.004(2) 0.000
C7 0.015(2) 0.023(2) 0.014(2) 0.0017(14) 0.006(2) 0.0024(15)
C8 0.012(2) 0.027(2) 0.024(2) 0.001(2) -0.001(2) 0.003(2)
C9 0.029(3) 0.029(2) 0.065(4) -0.004(2) -0.005(3) 0.008(2)
C10 0.023(2) 0.028(2) 0.013(2) 0.0043(15) 0.004(2) -0.002(2)
C11 0.019(2) 0.029(2) 0.016(2) 0.002(2) -0.005(2) 0.000(2)
C12 0.014(2) 0.033(2) 0.018(2) 0.002(2) 0.002(2) -0.003(2)
C13 0.023(2) 0.031(2) 0.023(2) 0.006(2) 0.001(2) -0.001(2)
C14 0.026(3) 0.029(2) 0.040(3) 0.010(2) -0.001(2) -0.003(2)
C15 0.035(3) 0.027(2) 0.030(2) 0.001(2) -0.005(2) -0.005(2)
N1 0.027(2) 0.034(2) 0.072(3) 0.012(2) -0.008(2) -0.007(2)
N2 0.048(3) 0.035(2) 0.063(3) -0.002(2) -0.017(2) 0.009(2)

loop_
_atom_site_label
_atom_site_type_symbol
_atom_site_fract_x
_atom_site_fract_y
_atom_site_fract_z
_atom_site_U_iso_or_equiv
_atom_site_thermal_displace_type
_atom_site_occupancy
_atom_site_calc_flag
_atom_site_refinement_flags
S1 S 0.54296(5) 0.66269(5) 0.22245(14) 0.0246(3) Uani 1 d .
S2 S 0.65861(5) 0.66830(5) -0.0726(2) 0.0316(3) Uani 1 d .
C1 C 0.3995(2) 0.6878(2) 0.1348(5) 0.0187(8) Uani 1 d .
C2 C 0.3682(2) 0.6221(2) 0.1140(6) 0.0242(9) Uani 1 d .
H2 H 0.3934(23) 0.5791(25) 0.1358(65) 0.045(13) Uiso 1 d .
C3 C 0.2973(2) 0.6204(2) 0.0679(6) 0.0277(10) Uani 1 d .
H3 H 0.2771(21) 0.5770(22) 0.0589(60) 0.030(11) Uiso 1 d .
C4 C 0.2585(2) 0.6813(2) 0.0466(6) 0.0257(9) Uani 1 d .
H4 H 0.2113(21) 0.6746(18) 0.0196(52) 0.015(10) Uiso 1 d .
C5 C 0.2894(3) 0.7500 0.0675(8) 0.0204(12) Uani 1 d S
C6 C 0.3591(3) 0.7500 0.1097(7) 0.0192(12) Uani 1 d S
C7 C 0.4689(2) 0.7136(2) 0.1826(5) 0.0175(8) Uani 1 d .
C8 C 0.6044(2) 0.7139(2) 0.0888(6) 0.0208(8) Uani 1 d .
C9 C 0.6603(3) 0.5783(2) 0.0198(9) 0.0412(13) Uani 1 d .
H91 H 0.6860(26) 0.5553(27) -0.0832(74) 0.051(15) Uiso 1 d .
H92 H 0.6822(26) 0.5789(25) 0.1412(77) 0.048(15) Uiso 1 d .
H93 H 0.6196(27) 0.5612(25) 0.0196(68) 0.042(15) Uiso 1 d .
C10 C 0.4222(2) 0.6743(2) 0.6387(5) 0.0215(8) Uani 1 d .
C11 C 0.4830(2) 0.7141(2) 0.6918(5) 0.0215(9) Uani 1 d D
H11 H 0.5263(14) 0.6864(16) 0.7254(50) 0.013(9) Uiso 1 d D
C12 C 0.3610(2) 0.7144(2) 0.5907(5) 0.0216(9) Uani 1 d .
H12 H 0.3216(21) 0.6926(19) 0.5675(55) 0.018(10) Uiso 1 d .
C13 C 0.4227(2) 0.6010(2) 0.6350(6) 0.0256(9) Uani 1 d .
C14 C 0.3647(2) 0.5590(2) 0.5801(7) 0.0317(10) Uani 1 d .
C15 C 0.4829(2) 0.5604(2) 0.6892(6) 0.0306(10) Uani 1 d .
N1 N 0.3192(2) 0.5233(2) 0.5372(7) 0.0446(11) Uani 1 d .
N2 N 0.5289(2) 0.5261(2) 0.7330(6) 0.0485(11) Uani 1 d .

loop_
_atom_type_symbol
_atom_type_description
_atom_type_scat_dispersion_real
_atom_type_scat_dispersion_imag
_atom_type_scat_source
C C 0.0033 0.0016 'International Tables Vol C Tables 4.2.6.8 and 6.1.1.4'
H H 0.0000 0.0000 'International Tables Vol C Tables 4.2.6.8 and 6.1.1.4'
N N 0.0061 0.0033 'International Tables Vol C Tables 4.2.6.8 and 6.1.1.4'
S S 0.1246 0.1234 'International Tables Vol C Tables 4.2.6.8 and 6.1.1.4'

loop_
_geom_angle_atom_site_label_1
_geom_angle_atom_site_label_2
_geom_angle_atom_site_label_3
_geom_angle
_geom_angle_site_symmetry_1
_geom_angle_site_symmetry_3
C7 S1 C8 100.2(2) . .
C8 S2 C9 104.1(2) . .
C2 C1 C6 118.4(4) . .
C2 C1 C7 136.2(3) . .
C6 C1 C7 105.4(3) . .
C1 C2 C3 118.3(4) . .
C1 C2 H2 120.6(28) . .
C3 C2 H2 121.1(27) . .
C4 C3 C2 122.7(4) . .
C4 C3 H3 119.9(26) . .
C2 C3 H3 117.3(26) . .
C3 C4 C5 120.3(4) . .
C3 C4 H4 116.5(21) . .
C5 C4 H4 123.2(21) . .
C6 C5 C4 115.7(3) . 7_575
C6 C5 C4 115.7(3) . .
C4 C5 C4 128.7(5) 7_575 .
C5 C6 C1 124.6(2) . 7_575
C5 C6 C1 124.6(2) . .
C1 C6 C1 110.8(5) 7_575 .
C7 C7 C1 109.2(2) 7_575 .
C7 C7 S1 123.04(12) 7_575 .
C1 C7 S1 127.7(3) . .
C8 C8 S2 119.14(12) 7_575 .
C8 C8 S1 122.43(12) 7_575 .
S2 C8 S1 117.8(2) . .
S2 C9 H91 99.5(29) . .
S2 C9 H92 108.1(30) . .
H91 C9 H92 115.1(42) . .
S2 C9 H93 109.4(32) . .
H91 C9 H93 108.2(44) . .
H92 C9 H93 115.3(45) . .
C13 C10 C12 121.5(4) . .
C13 C10 C11 120.9(4) . .
C12 C10 C11 117.6(3) . .
C11 C11 C10 121.0(2) 7_575 .
C11 C11 H11 120.7(19) 7_575 .
C10 C11 H11 118.2(19) . .
C12 C12 C10 121.3(2) 7_575 .
C12 C12 H12 117.6(24) 7_575 .
C10 C12 H12 121.0(24) . .
C10 C13 C14 123.4(4) . .
C10 C13 C15 121.8(4) . .
C14 C13 C15 114.7(3) . .
N1 C14 C13 177.9(4) . .
N2 C15 C13 177.4(4) . .

loop_
_geom_bond_atom_site_label_1
_geom_bond_atom_site_label_2
_geom_bond_distance
_geom_bond_site_symmetry_2
S1 C7 1.749(4) .
S1 C8 1.787(4) .
S2 C8 1.753(4) .
S2 C9 1.804(5) .
C1 C2 1.381(5) .
C1 C6 1.417(5) .
C1 C7 1.470(5) .
C2 C3 1.415(6) .
C2 H2 0.95(5) .
C3 C4 1.376(6) .
C3 H3 0.91(4) .
C4 C5 1.429(4) .
C4 H4 0.94(4) .
C5 C6 1.387(8) .
C5 C4 1.429(4) 7_575
C6 C1 1.416(5) 7_575
C7 C7 1.365(7) 7_575
C8 C8 1.355(7) 7_575
C9 H91 0.97(5) .
C9 H92 0.94(5) .
C9 H93 0.85(5) .
C10 C13 1.373(5) .
C10 C12 1.446(5) .
C10 C11 1.447(5) .
C11 C11 1.345(7) 7_575
C11 H11 1.02(2) .
C12 C12 1.334(8) 7_575
C12 H12 0.88(4) .
C13 C14 1.427(6) .
C13 C15 1.447(6) .
C14 N1 1.147(5) .
C15 N2 1.141(5) .
